data_4350840
loop_
_publ_author_name
'Zhu, Jinlong'
'Wang, Yonggang'
'Li, Shuai'
'Howard, John W'
'Neuefeind, J\"org'
'Ren, Yang'
'Wang, Hui'
'Liang, Chengdu'
'Yang, Wenge'
'Zou, Ruqiang'
'Jin, Changqing'
'Zhao, Yusheng'

_publ_section_title
;
 Sodium Ion Transport Mechanisms in Antiperovskite Electrolytes Na3OBr and
 Na4OI2: An in Situ Neutron Diffraction Study.
;
_journal_issue 12
_journal_name_full 'Inorganic chemistry'
_journal_page_first 5993
_journal_page_last 5998
_journal_paper_doi 10.1021/acs.inorgchem.6b00444
_journal_volume 55
_journal_year 2016
_chemical_formula_sum 'I2 Na4 O'
_space_group_IT_number 139
_space_group_name_Hall '-I 4 2'
_space_group_name_H-M_alt 'I 4/m m m'
_cell_angle_alpha 90
_cell_angle_beta 90
_cell_angle_gamma 90
_cell_formula_units_Z 2
_cell_length_a 4.6902(3)
_cell_length_b 4.6902(3)
_cell_length_c 16.0086(10)
_cell_volume 352.16(4)
_diffrn_ambient_temperature 300
_diffrn_radiation_probe neutron
_diffrn_radiation_type neutron
_cod_data_source_file Zhu2016a.cif
_cod_data_source_block Zhu2016a_Na4OI2_300K
_cod_original_sg_symbol_H-M I4/mmm
_cod_original_formula_sum Na4OI2
_cod_database_code 4350840

loop_
_space_group_symop_operation_xyz
X,Y,Z
-X,-Y,-Z
-Y,X,Z
X,-Y,-Z
X+1/2,Y+1/2,Z+1/2
-X+1/2,-Y+1/2,-Z+1/2
-Y+1/2,X+1/2,Z+1/2
X+1/2,-Y+1/2,-Z+1/2
-X+1/2,Y+1/2,Z+1/2
Y+1/2,X+1/2,-Z+1/2
-X,Y,Z
Y,X,-Z
-Y+1/2,-X+1/2,Z+1/2
-Y,-X,Z
-X+1/2,Y+1/2,-Z+1/2
Y+1/2,-X+1/2,Z+1/2
-X,Y,-Z
Y,-X,Z
-Y,X,-Z
Y+1/2,-X+1/2,-Z+1/2
-Y+1/2,X+1/2,-Z+1/2
X+1/2,-Y+1/2,Z+1/2
X,-Y,Z
-Y+1/2,-X+1/2,-Z+1/2
-X+1/2,-Y+1/2,Z+1/2
-Y,-X,-Z
-X,-Y,Z
X,Y,-Z
X+1/2,Y+1/2,-Z+1/2
Y+1/2,X+1/2,Z+1/2
Y,X,Z
Y,-X,-Z

loop_
_atom_site_aniso_label
_atom_site_aniso_U_11
_atom_site_aniso_U_22
_atom_site_aniso_U_33
_atom_site_aniso_U_12
_atom_site_aniso_U_13
_atom_site_aniso_U_23
Na1 0.031 0.027 0.049 0 0 0
Na2 0.040 0.040 0.033 0 0 0

loop_
_atom_site_label
_atom_site_type_symbol
_atom_site_fract_x
_atom_site_fract_y
_atom_site_fract_z
_atom_site_occupancy
_atom_site_U_iso_or_equiv
Na1 Na 0 0.5 0 0.965(3) 0.036
Na2 Na 0 0 0.1425(1) 1.0 0.038
O O 0 0 0 0.983(2) 0.018
I I 0 0 0.3468(2) 1.0 0.019
